data_7029359
loop_
_publ_author_name
'Han, Jianlin'
'Ono, Taizo'
'Uekusa, Hidehiro'
'Klika, Karel D.'
'Soloshonok, Vadim A.'

_publ_section_title
;
 Substituent-controlled preference of carbonyl group-metal coordination in
 d(8) metal complexes with non-symmetric pentadentate ligands. Structural
 and stereochemical aspects.
;
_journal_issue 14
_journal_name_full 'Dalton transactions (Cambridge, England : 2003)'
_journal_page_first 5375
_journal_page_last 5381
_journal_paper_doi 10.1039/c3dt53312c
_journal_volume 43
_journal_year 2014
_chemical_formula_moiety 'C39 H30 F3 N3 O5 Pd'
_chemical_formula_sum 'C39 H30 F3 N3 O5 Pd'
_chemical_formula_weight 784.06
_space_group_IT_number 61
_symmetry_cell_setting orthorhombic
_symmetry_Int_Tables_number 61
_symmetry_space_group_name_Hall '-P 2ac 2ab'
_symmetry_space_group_name_H-M 'P b c a'
_atom_sites_solution_hydrogens geom
_atom_sites_solution_primary direct
_atom_sites_solution_secondary difmap
_audit_creation_method SHELXL-97
_cell_angle_alpha 90.00
_cell_angle_beta 90.00
_cell_angle_gamma 90.00
_cell_formula_units_Z 8
_cell_length_a 10.9428(2)
_cell_length_b 23.9074(4)
_cell_length_c 26.1834(5)
_cell_measurement_reflns_used 74634
_cell_measurement_temperature 293(2)
_cell_measurement_theta_max 68.17
_cell_measurement_theta_min 4.75
_cell_volume 6849.9(2)
_computing_cell_refinement 'RAPID AUTO'
_computing_data_collection 'PROCESS-AUTO (Rigaku, 1998)'
_computing_data_reduction 'RAPID AUTO'
_computing_molecular_graphics 'ORTEP-3 for Windows (Farrugia, 1998)'
_computing_publication_material 'SHELXL-97 (Sheldrick, 2008)'
_computing_structure_refinement 'SHELXL-97 (Sheldrick, 2008)'
_computing_structure_solution 'SHELXS-97 (Sheldrick, 2008)'
_diffrn_ambient_temperature 293(2)
_diffrn_measured_fraction_theta_full 0.999
_diffrn_measured_fraction_theta_max 0.999
_diffrn_measurement_device_type 'Rigaku RAXIS-RAPID IP area detector system'
_diffrn_measurement_method '\w scan'
_diffrn_radiation_monochromator graphite
_diffrn_radiation_probe x-ray
_diffrn_radiation_type CuK\a
_diffrn_radiation_wavelength 1.54186
_diffrn_reflns_av_R_equivalents 0.0564
_diffrn_reflns_av_sigmaI/netI 0.0361
_diffrn_reflns_limit_h_max 13
_diffrn_reflns_limit_h_min -13
_diffrn_reflns_limit_k_max 28
_diffrn_reflns_limit_k_min -28
_diffrn_reflns_limit_l_max 31
_diffrn_reflns_limit_l_min -31
_diffrn_reflns_number 74634
_diffrn_reflns_theta_full 68.17
_diffrn_reflns_theta_max 68.17
_diffrn_reflns_theta_min 4.75
_diffrn_source 'rotating anode x-ray'
_exptl_absorpt_coefficient_mu 4.935
_exptl_absorpt_correction_T_max 0.9077
_exptl_absorpt_correction_T_min 0.7593
_exptl_absorpt_correction_type multi-scan
_exptl_absorpt_process_details 'absorption was corrected by abscor'
_exptl_crystal_colour yellow
_exptl_crystal_density_diffrn 1.521
_exptl_crystal_density_method 'not measured'
_exptl_crystal_description needle
_exptl_crystal_F_000 3184
_exptl_crystal_size_max 0.09
_exptl_crystal_size_mid 0.02
_exptl_crystal_size_min 0.02
_refine_diff_density_max 1.308
_refine_diff_density_min -1.081
_refine_diff_density_rms 0.121
_refine_ls_extinction_coef 0.00023(4)
_refine_ls_extinction_expression Fc^*^=kFc[1+0.001xFc^2^\l^3^/sin(2\q)]^-1/4^
_refine_ls_extinction_method SHELXL
_refine_ls_goodness_of_fit_ref 1.109
_refine_ls_hydrogen_treatment constr
_refine_ls_matrix_type full
_refine_ls_number_parameters 461
_refine_ls_number_reflns 6252
_refine_ls_number_restraints 0
_refine_ls_restrained_S_all 1.109
_refine_ls_R_factor_all 0.0997
_refine_ls_R_factor_gt 0.0584
_refine_ls_shift/su_max 0.001
_refine_ls_shift/su_mean 0.000
_refine_ls_structure_factor_coef Fsqd
_refine_ls_weighting_details 'calc w=1/[\s^2^(Fo^2^)+(0.0662P)^2^+30.6229P] where P=(Fo^2^+2Fc^2^)/3'
_refine_ls_weighting_scheme calc
_refine_ls_wR_factor_gt 0.1344
_refine_ls_wR_factor_ref 0.1883
_reflns_number_gt 4073
_reflns_number_total 6252
_reflns_threshold_expression >2\s(I)
_cod_data_source_file c3dt53312c.txt
_cod_data_source_block no8
_cod_database_code 7029359

loop_
_symmetry_equiv_pos_as_xyz
'x, y, z'
'-x+1/2, -y, z+1/2'
'x+1/2, -y+1/2, -z'
'-x, y+1/2, -z+1/2'
'-x, -y, -z'
'x-1/2, y, -z-1/2'
'-x-1/2, y-1/2, z'
'x, -y-1/2, z-1/2'

loop_
_atom_site_label
_atom_site_type_symbol
_atom_site_fract_x
_atom_site_fract_y
_atom_site_fract_z
_atom_site_U_iso_or_equiv
_atom_site_adp_type
_atom_site_occupancy
_atom_site_symmetry_multiplicity
_atom_site_calc_flag
_atom_site_refinement_flags
C1 C 0.6722(9) 0.0124(4) 0.6399(3) 0.079(3) Uani 1 1 d .
H1 H 0.6909 0.0009 0.6069 0.095 Uiso 1 1 calc R
C2 C 0.7473(13) -0.0035(6) 0.6800(5) 0.116(4) Uani 1 1 d .
H2 H 0.8160 -0.0254 0.6739 0.139 Uiso 1 1 calc R
C3 C 0.7193(17) 0.0133(6) 0.7286(5) 0.136(6) Uani 1 1 d .
H3 H 0.7704 0.0034 0.7555 0.163 Uiso 1 1 calc R
C4 C 0.6174(18) 0.0445(5) 0.7379(4) 0.137(6) Uani 1 1 d .
H4 H 0.5986 0.0554 0.7711 0.164 Uiso 1 1 calc R
C5 C 0.5410(12) 0.0601(4) 0.6973(3) 0.096(3) Uani 1 1 d .
H5 H 0.4706 0.0807 0.7037 0.115 Uiso 1 1 calc R
C25 C 1.3682(9) 0.1948(4) 0.3802(3) 0.078(3) Uani 1 1 d .
H25A H 1.4382 0.2121 0.3646 0.118 Uiso 1 1 calc R
H25B H 1.3000 0.1969 0.3572 0.118 Uiso 1 1 calc R
H25C H 1.3862 0.1564 0.3875 0.118 Uiso 1 1 calc R
C6 C 0.5697(9) 0.0451(3) 0.6482(3) 0.064(2) Uani 1 1 d .
C7 C 0.4884(8) 0.0602(3) 0.6040(3) 0.063(2) Uani 1 1 d .
H7A H 0.4057 0.0652 0.6165 0.076 Uiso 1 1 calc R
H7B H 0.4876 0.0293 0.5800 0.076 Uiso 1 1 calc R
C8 C 0.5138(7) 0.1641(3) 0.6094(3) 0.063(2) Uani 1 1 d .
H8A H 0.4485 0.1579 0.6338 0.075 Uiso 1 1 calc R
H8B H 0.4905 0.1955 0.5881 0.075 Uiso 1 1 calc R
C9 C 0.6297(8) 0.1789(3) 0.6382(3) 0.0607(19) Uani 1 1 d .
C10 C 0.4584(7) 0.1155(4) 0.5265(3) 0.062(2) Uani 1 1 d .
H10A H 0.4533 0.1543 0.5158 0.075 Uiso 1 1 calc R
H10B H 0.3758 0.1020 0.5317 0.075 Uiso 1 1 calc R
C11 C 0.5187(7) 0.0814(3) 0.4846(3) 0.0569(18) Uani 1 1 d .
C12 C 0.8506(7) 0.1631(3) 0.6384(3) 0.0526(17) Uani 1 1 d .
C13 C 0.8660(9) 0.1716(3) 0.6910(3) 0.067(2) Uani 1 1 d .
H13 H 0.7976 0.1750 0.7119 0.080 Uiso 1 1 calc R
C14 C 0.9807(9) 0.1748(4) 0.7123(3) 0.072(2) Uani 1 1 d .
H14 H 0.9884 0.1812 0.7472 0.086 Uiso 1 1 calc R
C15 C 1.0849(9) 0.1689(4) 0.6829(3) 0.075(2) Uani 1 1 d .
H15 H 1.1620 0.1702 0.6977 0.090 Uiso 1 1 calc R
C16 C 1.0717(8) 0.1610(3) 0.6310(3) 0.062(2) Uani 1 1 d .
H16 H 1.1414 0.1571 0.6111 0.074 Uiso 1 1 calc R
C17 C 0.9554(7) 0.1587(3) 0.6070(2) 0.0490(16) Uani 1 1 d .
C18 C 0.9535(7) 0.1502(3) 0.5515(2) 0.0489(16) Uani 1 1 d .
C19 C 1.0541(6) 0.1703(3) 0.5187(2) 0.0492(16) Uani 1 1 d .
C20 C 1.1216(7) 0.2186(3) 0.5293(3) 0.0591(19) Uani 1 1 d .
H20 H 1.1039 0.2394 0.5583 0.071 Uiso 1 1 calc R
C21 C 1.2134(7) 0.2355(3) 0.4973(3) 0.062(2) Uani 1 1 d .
H21 H 1.2569 0.2679 0.5048 0.074 Uiso 1 1 calc R
C22 C 1.2424(7) 0.2053(3) 0.4541(3) 0.0567(18) Uani 1 1 d .
C23 C 1.1738(7) 0.1577(3) 0.4420(3) 0.063(2) Uani 1 1 d .
H23 H 1.1916 0.1372 0.4128 0.076 Uiso 1 1 calc R
C24 C 1.0804(7) 0.1413(3) 0.4734(3) 0.0590(19) Uani 1 1 d .
H24 H 1.0334 0.1104 0.4646 0.071 Uiso 1 1 calc R
C26 C 0.7155(7) 0.0464(3) 0.4573(2) 0.0479(16) Uani 1 1 d .
C27 C 0.7842(8) 0.0013(3) 0.4724(3) 0.064(2) Uani 1 1 d .
H27 H 0.7750 -0.0128 0.5053 0.077 Uiso 1 1 calc R
C28 C 0.8673(10) -0.0235(4) 0.4394(3) 0.084(3) Uani 1 1 d .
H28 H 0.9145 -0.0535 0.4506 0.100 Uiso 1 1 calc R
C29 C 0.8800(9) -0.0040(4) 0.3901(3) 0.083(3) Uani 1 1 d .
H29 H 0.9338 -0.0213 0.3676 0.100 Uiso 1 1 calc R
C30 C 0.8121(8) 0.0416(3) 0.3745(3) 0.070(2) Uani 1 1 d .
H30 H 0.8202 0.0545 0.3412 0.084 Uiso 1 1 calc R
C31 C 0.7319(7) 0.0686(3) 0.4074(3) 0.0534(17) Uani 1 1 d .
C32 C 0.6786(7) 0.1222(3) 0.3914(3) 0.0592(19) Uani 1 1 d .
C33 C 0.6555(8) 0.1312(3) 0.3354(3) 0.0601(19) Uani 1 1 d .
C34 C 0.5697(9) 0.0986(4) 0.3113(4) 0.081(3) Uani 1 1 d .
H34 H 0.5322 0.0695 0.3290 0.097 Uiso 1 1 calc R
C35 C 0.5384(11) 0.1088(5) 0.2603(4) 0.107(4) Uani 1 1 d .
H35 H 0.4797 0.0871 0.2439 0.128 Uiso 1 1 calc R
C36 C 0.5967(13) 0.1519(6) 0.2347(4) 0.112(4) Uani 1 1 d .
H36 H 0.5767 0.1591 0.2008 0.134 Uiso 1 1 calc R
C37 C 0.6823(11) 0.1838(5) 0.2582(4) 0.089(3) Uani 1 1 d .
H37 H 0.7211 0.2122 0.2401 0.107 Uiso 1 1 calc R
C38 C 0.7119(8) 0.1746(4) 0.3079(3) 0.066(2) Uani 1 1 d .
C39 C 0.8097(9) 0.2088(4) 0.3317(4) 0.083(3) Uani 1 1 d .
O1 O 0.6225(6) 0.2100(3) 0.6754(2) 0.0828(18) Uani 1 1 d .
O2 O 0.4589(5) 0.0668(2) 0.44668(19) 0.0695(15) Uani 1 1 d .
O3 O 0.6541(7) 0.1599(2) 0.4213(2) 0.0830(18) Uani 1 1 d .
O4 O 0.8713(5) 0.1239(2) 0.52880(18) 0.0590(13) Uani 1 1 d .
O5 O 1.3390(5) 0.2234(2) 0.4265(2) 0.0697(15) Uani 1 1 d .
N1 N 0.7337(6) 0.1579(3) 0.6173(2) 0.0548(15) Uani 1 1 d .
N2 N 0.5266(6) 0.1125(2) 0.5761(2) 0.0569(15) Uani 1 1 d .
N3 N 0.6371(6) 0.0717(2) 0.4937(2) 0.0525(14) Uani 1 1 d .
F1 F 0.7701(6) 0.2471(3) 0.3655(3) 0.114(2) Uani 1 1 d .
F2 F 0.8916(5) 0.1780(3) 0.3572(2) 0.1049(18) Uani 1 1 d .
F3 F 0.8740(6) 0.2379(3) 0.2977(3) 0.134(3) Uani 1 1 d .
Pd1 Pd 0.70142(5) 0.11339(2) 0.554852(17) 0.0485(2) Uani 1 1 d .

loop_
_atom_site_aniso_label
_atom_site_aniso_U_11
_atom_site_aniso_U_22
_atom_site_aniso_U_33
_atom_site_aniso_U_23
_atom_site_aniso_U_13
_atom_site_aniso_U_12
C1 0.100(7) 0.077(6) 0.061(5) 0.012(5) -0.005(5) -0.007(5)
C2 0.119(9) 0.119(10) 0.110(9) 0.024(8) -0.025(8) -0.013(8)
C3 0.220(18) 0.099(10) 0.088(9) 0.019(8) -0.057(11) -0.022(11)
C4 0.27(2) 0.091(9) 0.053(6) -0.001(6) -0.020(9) -0.004(11)
C5 0.160(10) 0.076(6) 0.052(5) 0.002(4) 0.010(6) 0.006(7)
C25 0.087(7) 0.088(6) 0.060(5) 0.009(5) 0.025(5) 0.007(5)
C6 0.094(6) 0.054(4) 0.044(4) 0.005(3) 0.015(4) -0.021(4)
C7 0.076(5) 0.059(5) 0.053(4) 0.001(4) 0.011(4) -0.012(4)
C8 0.070(5) 0.059(5) 0.059(4) -0.012(4) 0.001(4) -0.003(4)
C9 0.071(5) 0.059(5) 0.052(4) -0.001(4) 0.011(4) 0.000(4)
C10 0.061(5) 0.076(5) 0.049(4) -0.006(4) 0.003(3) 0.007(4)
C11 0.064(5) 0.055(4) 0.051(4) 0.003(3) 0.012(4) 0.004(4)
C12 0.067(5) 0.049(4) 0.042(4) 0.002(3) 0.001(3) -0.004(4)
C13 0.091(6) 0.076(5) 0.034(3) -0.002(4) 0.000(4) -0.006(5)
C14 0.103(7) 0.074(6) 0.039(4) -0.004(4) -0.013(4) 0.001(5)
C15 0.086(6) 0.086(6) 0.054(5) 0.003(4) -0.017(5) -0.006(5)
C16 0.075(5) 0.062(5) 0.049(4) 0.002(4) -0.005(4) 0.001(4)
C17 0.059(4) 0.052(4) 0.036(3) -0.007(3) -0.008(3) -0.007(3)
C18 0.060(4) 0.041(3) 0.046(4) -0.004(3) -0.004(3) -0.005(3)
C19 0.053(4) 0.051(4) 0.043(3) -0.002(3) 0.001(3) 0.001(3)
C20 0.070(5) 0.058(4) 0.050(4) -0.006(3) 0.006(4) -0.006(4)
C21 0.074(5) 0.050(4) 0.062(4) 0.000(4) 0.007(4) -0.004(4)
C22 0.058(4) 0.058(4) 0.054(4) 0.005(3) 0.007(4) -0.001(4)
C23 0.074(5) 0.066(5) 0.049(4) -0.002(4) 0.007(4) 0.003(4)
C24 0.068(5) 0.061(5) 0.047(4) -0.007(3) 0.006(4) -0.008(4)
C26 0.065(5) 0.044(4) 0.035(3) -0.013(3) -0.002(3) -0.003(3)
C27 0.086(6) 0.063(5) 0.044(4) 0.012(4) 0.002(4) 0.014(4)
C28 0.122(8) 0.070(6) 0.059(5) 0.002(4) 0.008(5) 0.039(6)
C29 0.111(8) 0.078(6) 0.061(5) 0.001(4) 0.015(5) 0.035(6)
C30 0.101(7) 0.064(5) 0.044(4) -0.003(4) 0.015(4) 0.016(5)
C31 0.070(5) 0.047(4) 0.043(4) -0.005(3) 0.008(3) 0.003(3)
C32 0.071(5) 0.053(4) 0.053(4) -0.004(3) 0.010(4) 0.013(4)
C33 0.075(5) 0.060(4) 0.045(4) 0.001(3) 0.009(4) -0.006(4)
C34 0.096(7) 0.067(6) 0.080(6) -0.002(5) 0.009(5) -0.007(5)
C35 0.103(9) 0.132(10) 0.086(8) -0.017(7) -0.036(7) 0.005(8)
C36 0.143(11) 0.127(10) 0.066(6) 0.023(7) -0.013(7) 0.030(9)
C37 0.119(9) 0.089(7) 0.061(6) 0.025(5) 0.007(6) 0.018(6)
C38 0.075(6) 0.064(5) 0.060(5) 0.013(4) 0.006(4) 0.012(4)
C39 0.076(6) 0.083(6) 0.089(7) 0.022(6) 0.017(5) 0.006(5)
O1 0.093(4) 0.092(4) 0.063(3) -0.046(3) 0.014(3) -0.003(3)
O2 0.075(4) 0.077(4) 0.056(3) -0.012(3) -0.020(3) -0.001(3)
O3 0.137(6) 0.051(3) 0.060(3) 0.000(3) 0.014(4) 0.022(3)
O4 0.068(3) 0.062(3) 0.046(3) -0.011(2) 0.000(2) -0.009(3)
O5 0.072(3) 0.067(3) 0.071(3) 0.002(3) 0.019(3) -0.006(3)
N1 0.060(4) 0.057(4) 0.047(3) 0.001(3) 0.009(3) 0.004(3)
N2 0.077(4) 0.045(3) 0.049(3) -0.009(3) 0.001(3) 0.003(3)
N3 0.059(4) 0.054(3) 0.044(3) 0.000(3) 0.007(3) 0.002(3)
F1 0.112(5) 0.086(4) 0.144(5) -0.026(4) 0.017(4) -0.006(4)
F2 0.079(4) 0.113(5) 0.122(5) 0.015(4) -0.001(3) 0.001(3)
F3 0.121(5) 0.132(6) 0.148(6) 0.047(5) 0.035(5) -0.034(4)
Pd1 0.0587(4) 0.0499(3) 0.0368(3) -0.0039(2) 0.0039(2) -0.0011(2)

loop_
_atom_type_symbol
_atom_type_description
_atom_type_scat_dispersion_real
_atom_type_scat_dispersion_imag
_atom_type_scat_source
C C 0.0181 0.0091 'International Tables Vol C Tables 4.2.6.8 and 6.1.1.4'
H H 0.0000 0.0000 'International Tables Vol C Tables 4.2.6.8 and 6.1.1.4'
O O 0.0492 0.0322 'International Tables Vol C Tables 4.2.6.8 and 6.1.1.4'
N N 0.0311 0.0180 'International Tables Vol C Tables 4.2.6.8 and 6.1.1.4'
F F 0.0727 0.0534 'International Tables Vol C Tables 4.2.6.8 and 6.1.1.4'
Pd Pd 0.1215 3.9337 'International Tables Vol C Tables 4.2.6.8 and 6.1.1.4'

loop_
_geom_angle_atom_site_label_1
_geom_angle_atom_site_label_2
_geom_angle_atom_site_label_3
_geom_angle
C6 C1 C2 121.0(10)
C6 C1 H1 119.5
C2 C1 H1 119.5
C3 C2 C1 119.4(14)
C3 C2 H2 120.3
C1 C2 H2 120.3
C4 C3 C2 120.7(13)
C4 C3 H3 119.7
C2 C3 H3 119.7
C3 C4 C5 119.8(12)
C3 C4 H4 120.1
C5 C4 H4 120.1
C6 C5 C4 120.4(12)
C6 C5 H5 119.8
C4 C5 H5 119.8
O5 C25 H25A 109.5
O5 C25 H25B 109.5
H25A C25 H25B 109.5
O5 C25 H25C 109.5
H25A C25 H25C 109.5
H25B C25 H25C 109.5
C5 C6 C1 118.8(9)
C5 C6 C7 121.6(9)
C1 C6 C7 119.5(7)
C6 C7 N2 114.1(6)
C6 C7 H7A 108.7
N2 C7 H7A 108.7
C6 C7 H7B 108.7
N2 C7 H7B 108.7
H7A C7 H7B 107.6
N2 C8 C9 113.5(6)
N2 C8 H8A 108.9
C9 C8 H8A 108.9
N2 C8 H8B 108.9
C9 C8 H8B 108.9
H8A C8 H8B 107.7
O1 C9 N1 126.7(8)
O1 C9 C8 118.8(7)
N1 C9 C8 114.4(6)
N2 C10 C11 112.5(6)
N2 C10 H10A 109.1
C11 C10 H10A 109.1
N2 C10 H10B 109.1
C11 C10 H10B 109.1
H10A C10 H10B 107.8
O2 C11 N3 127.4(7)
O2 C11 C10 120.0(7)
N3 C11 C10 112.6(7)
N1 C12 C13 120.7(7)
N1 C12 C17 120.3(6)
C13 C12 C17 118.9(7)
C14 C13 C12 121.0(8)
C14 C13 H13 119.5
C12 C13 H13 119.5
C13 C14 C15 121.5(7)
C13 C14 H14 119.3
C15 C14 H14 119.3
C16 C15 C14 118.4(8)
C16 C15 H15 120.8
C14 C15 H15 120.8
C15 C16 C17 122.4(8)
C15 C16 H16 118.8
C17 C16 H16 118.8
C12 C17 C16 117.7(6)
C12 C17 C18 125.0(6)
C16 C17 C18 117.2(7)
O4 C18 C17 123.6(6)
O4 C18 C19 115.0(6)
C17 C18 C19 121.4(6)
C20 C19 C24 117.8(7)
C20 C19 C18 123.2(6)
C24 C19 C18 119.0(6)
C21 C20 C19 120.7(7)
C21 C20 H20 119.6
C19 C20 H20 119.6
C20 C21 C22 121.0(7)
C20 C21 H21 119.5
C22 C21 H21 119.5
O5 C22 C21 116.8(7)
O5 C22 C23 124.0(7)
C21 C22 C23 119.2(7)
C24 C23 C22 119.8(7)
C24 C23 H23 120.1
C22 C23 H23 120.1
C23 C24 C19 121.3(7)
C23 C24 H24 119.3
C19 C24 H24 119.3
C27 C26 N3 118.2(6)
C27 C26 C31 119.2(6)
N3 C26 C31 122.4(6)
C26 C27 C28 121.1(7)
C26 C27 H27 119.5
C28 C27 H27 119.5
C29 C28 C27 120.2(8)
C29 C28 H28 119.9
C27 C28 H28 119.9
C28 C29 C30 119.3(8)
C28 C29 H29 120.3
C30 C29 H29 120.3
C29 C30 C31 121.6(7)
C29 C30 H30 119.2
C31 C30 H30 119.2
C30 C31 C26 118.5(7)
C30 C31 C32 118.7(6)
C26 C31 C32 122.5(6)
O3 C32 C31 123.2(7)
O3 C32 C33 118.8(7)
C31 C32 C33 118.0(6)
C34 C33 C38 119.0(8)
C34 C33 C32 118.8(7)
C38 C33 C32 122.1(7)
C33 C34 C35 120.4(9)
C33 C34 H34 119.8
C35 C34 H34 119.8
C36 C35 C34 118.5(11)
C36 C35 H35 120.7
C34 C35 H35 120.7
C37 C36 C35 121.3(10)
C37 C36 H36 119.4
C35 C36 H36 119.4
C36 C37 C38 120.5(10)
C36 C37 H37 119.8
C38 C37 H37 119.8
C37 C38 C33 120.4(9)
C37 C38 C39 118.9(9)
C33 C38 C39 120.6(8)
F3 C39 F2 105.5(8)
F3 C39 F1 104.8(9)
F2 C39 F1 105.1(9)
F3 C39 C38 112.9(9)
F2 C39 C38 112.9(8)
F1 C39 C38 114.8(8)
C18 O4 Pd1 124.8(4)
C22 O5 C25 118.5(6)
C9 N1 C12 125.0(6)
C9 N1 Pd1 112.4(5)
C12 N1 Pd1 122.4(5)
C10 N2 C7 108.8(6)
C10 N2 C8 114.3(6)
C7 N2 C8 111.7(6)
C10 N2 Pd1 103.7(4)
C7 N2 Pd1 114.2(5)
C8 N2 Pd1 103.9(5)
C11 N3 C26 122.6(6)
C11 N3 Pd1 113.4(5)
C26 N3 Pd1 122.3(5)
N1 Pd1 N2 87.0(2)
N1 Pd1 O4 92.8(2)
N2 Pd1 O4 172.3(2)
N1 Pd1 N3 169.7(2)
N2 Pd1 N3 83.1(2)
O4 Pd1 N3 96.7(2)

loop_
_geom_bond_atom_site_label_1
_geom_bond_atom_site_label_2
_geom_bond_distance
C1 C6 1.385(12)
C1 C2 1.387(14)
C1 H1 0.9300
C2 C3 1.370(18)
C2 H2 0.9300
C3 C4 1.36(2)
C3 H3 0.9300
C4 C5 1.404(16)
C4 H4 0.9300
C5 C6 1.369(11)
C5 H5 0.9300
C25 O5 1.428(9)
C25 H25A 0.9600
C25 H25B 0.9600
C25 H25C 0.9600
C6 C7 1.504(11)
C7 N2 1.507(9)
C7 H7A 0.9700
C7 H7B 0.9700
C8 N2 1.517(9)
C8 C9 1.518(11)
C8 H8A 0.9700
C8 H8B 0.9700
C9 O1 1.227(8)
C9 N1 1.359(9)
C10 N2 1.498(9)
C10 C11 1.521(10)
C10 H10A 0.9700
C10 H10B 0.9700
C11 O2 1.239(9)
C11 N3 1.337(9)
C12 N1 1.399(9)
C12 C13 1.403(9)
C12 C17 1.415(10)
C13 C14 1.375(12)
C13 H13 0.9300
C14 C15 1.383(12)
C14 H14 0.9300
C15 C16 1.378(10)
C15 H15 0.9300
C16 C17 1.421(10)
C16 H16 0.9300
C17 C18 1.466(8)
C18 O4 1.248(8)
C18 C19 1.478(9)
C19 C20 1.399(10)
C19 C24 1.402(9)
C20 C21 1.369(10)
C20 H20 0.9300
C21 C22 1.378(10)
C21 H21 0.9300
C22 O5 1.352(9)
C22 C23 1.400(11)
C23 C24 1.369(10)
C23 H23 0.9300
C24 H24 0.9300
C26 C27 1.373(10)
C26 N3 1.418(8)
C26 C31 1.421(9)
C27 C28 1.388(11)
C27 H27 0.9300
C28 C29 1.380(11)
C28 H28 0.9300
C29 C30 1.380(11)
C29 H29 0.9300
C30 C31 1.390(10)
C30 H30 0.9300
C31 C32 1.470(10)
C32 O3 1.222(8)
C32 C33 1.503(10)
C33 C34 1.374(12)
C33 C38 1.404(11)
C34 C35 1.402(13)
C34 H34 0.9300
C35 C36 1.384(16)
C35 H35 0.9300
C36 C37 1.355(16)
C36 H36 0.9300
C37 C38 1.361(12)
C37 H37 0.9300
C38 C39 1.484(13)
C39 F3 1.331(10)
C39 F2 1.339(10)
C39 F1 1.346(11)
O4 Pd1 1.996(5)
N1 Pd1 1.983(6)
N2 Pd1 1.992(7)
N3 Pd1 2.012(6)

loop_
_geom_torsion_atom_site_label_1
_geom_torsion_atom_site_label_2
_geom_torsion_atom_site_label_3
_geom_torsion_atom_site_label_4
_geom_torsion
C6 C1 C2 C3 0.1(17)
C1 C2 C3 C4 1(2)
C2 C3 C4 C5 -1(2)
C3 C4 C5 C6 -1.3(19)
C4 C5 C6 C1 2.8(15)
C4 C5 C6 C7 178.8(9)
C2 C1 C6 C5 -2.2(14)
C2 C1 C6 C7 -178.3(9)
C5 C6 C7 N2 96.5(9)
C1 C6 C7 N2 -87.5(9)
N2 C8 C9 O1 -161.5(7)
N2 C8 C9 N1 22.0(9)
N2 C10 C11 O2 159.9(7)
N2 C10 C11 N3 -21.5(9)
N1 C12 C13 C14 177.9(7)
C17 C12 C13 C14 -0.9(12)
C12 C13 C14 C15 -1.2(13)
C13 C14 C15 C16 1.7(13)
C14 C15 C16 C17 -0.1(13)
N1 C12 C17 C16 -176.4(7)
C13 C12 C17 C16 2.4(10)
N1 C12 C17 C18 1.5(11)
C13 C12 C17 C18 -179.6(7)
C15 C16 C17 C12 -1.9(11)
C15 C16 C17 C18 180.0(7)
C12 C17 C18 O4 -30.6(11)
C16 C17 C18 O4 147.3(7)
C12 C17 C18 C19 152.4(7)
C16 C17 C18 C19 -29.7(10)
O4 C18 C19 C20 150.3(7)
C17 C18 C19 C20 -32.4(10)
O4 C18 C19 C24 -26.7(10)
C17 C18 C19 C24 150.5(7)
C24 C19 C20 C21 -2.5(11)
C18 C19 C20 C21 -179.6(7)
C19 C20 C21 C22 -0.5(12)
C20 C21 C22 O5 -176.3(7)
C20 C21 C22 C23 2.3(12)
O5 C22 C23 C24 177.5(7)
C21 C22 C23 C24 -0.9(12)
C22 C23 C24 C19 -2.1(12)
C20 C19 C24 C23 3.8(11)
C18 C19 C24 C23 -179.0(7)
N3 C26 C27 C28 -176.7(8)
C31 C26 C27 C28 -1.4(12)
C26 C27 C28 C29 -1.5(15)
C27 C28 C29 C30 2.0(16)
C28 C29 C30 C31 0.6(15)
C29 C30 C31 C26 -3.5(13)
C29 C30 C31 C32 169.6(8)
C27 C26 C31 C30 3.9(11)
N3 C26 C31 C30 179.0(7)
C27 C26 C31 C32 -169.0(7)
N3 C26 C31 C32 6.1(11)
C30 C31 C32 O3 -147.0(9)
C26 C31 C32 O3 25.8(13)
C30 C31 C32 C33 32.0(11)
C26 C31 C32 C33 -155.2(7)
O3 C32 C33 C34 -115.4(10)
C31 C32 C33 C34 65.6(11)
O3 C32 C33 C38 59.7(12)
C31 C32 C33 C38 -119.3(9)
C38 C33 C34 C35 -0.5(14)
C32 C33 C34 C35 174.7(9)
C33 C34 C35 C36 0.7(17)
C34 C35 C36 C37 0.0(19)
C35 C36 C37 C38 -0.9(18)
C36 C37 C38 C33 1.1(15)
C36 C37 C38 C39 177.5(10)
C34 C33 C38 C37 -0.4(13)
C32 C33 C38 C37 -175.4(8)
C34 C33 C38 C39 -176.7(8)
C32 C33 C38 C39 8.2(12)
C37 C38 C39 F3 -12.3(13)
C33 C38 C39 F3 164.1(8)
C37 C38 C39 F2 -131.9(9)
C33 C38 C39 F2 44.5(12)
C37 C38 C39 F1 107.7(10)
C33 C38 C39 F1 -75.9(11)
C17 C18 O4 Pd1 24.3(10)
C19 C18 O4 Pd1 -158.6(5)
C21 C22 O5 C25 -177.0(7)
C23 C22 O5 C25 4.6(12)
O1 C9 N1 C12 7.8(12)
C8 C9 N1 C12 -176.0(7)
O1 C9 N1 Pd1 -176.5(7)
C8 C9 N1 Pd1 -0.3(8)
C13 C12 N1 C9 24.3(11)
C17 C12 N1 C9 -156.9(7)
C13 C12 N1 Pd1 -151.1(6)
C17 C12 N1 Pd1 27.8(9)
C11 C10 N2 C7 -83.6(8)
C11 C10 N2 C8 150.8(7)
C11 C10 N2 Pd1 38.3(7)
C6 C7 N2 C10 166.8(6)
C6 C7 N2 C8 -66.1(9)
C6 C7 N2 Pd1 51.5(7)
C9 C8 N2 C10 -143.4(7)
C9 C8 N2 C7 92.5(8)
C9 C8 N2 Pd1 -31.1(7)
O2 C11 N3 C26 5.9(12)
C10 C11 N3 C26 -172.5(6)
O2 C11 N3 Pd1 171.1(6)
C10 C11 N3 Pd1 -7.4(8)
C27 C26 N3 C11 -128.6(8)
C31 C26 N3 C11 56.2(10)
C27 C26 N3 Pd1 67.5(8)
C31 C26 N3 Pd1 -107.6(7)
C9 N1 Pd1 N2 -14.9(5)
C12 N1 Pd1 N2 161.0(5)
C9 N1 Pd1 O4 157.4(5)
C12 N1 Pd1 O4 -26.7(5)
C9 N1 Pd1 N3 0.7(16)
C12 N1 Pd1 N3 176.5(11)
C10 N2 Pd1 N1 144.4(5)
C7 N2 Pd1 N1 -97.3(5)
C8 N2 Pd1 N1 24.6(5)
C10 N2 Pd1 O4 56.4(17)
C7 N2 Pd1 O4 174.6(14)
C8 N2 Pd1 O4 -63.5(17)
C10 N2 Pd1 N3 -32.8(4)
C7 N2 Pd1 N3 85.4(5)
C8 N2 Pd1 N3 -152.7(5)
C18 O4 Pd1 N1 1.3(6)
C18 O4 Pd1 N2 88.9(16)
C18 O4 Pd1 N3 177.2(6)
C11 N3 Pd1 N1 8.7(16)
C26 N3 Pd1 N1 173.9(11)
C11 N3 Pd1 N2 24.3(5)
C26 N3 Pd1 N2 -170.5(5)
C11 N3 Pd1 O4 -147.9(5)
C26 N3 Pd1 O4 17.3(5)
